data_2204529
loop_
_publ_author_name
'Rhoad, Jonathon S.'
'Lowary, Todd L.'
'Ferguson, Michael J.'

_publ_section_title
;
 4,8-Anhydro-1,2,3,5-tetradeoxy-<small>D</small>-<i>allo</i>-non-1-enitol
;
_journal_issue 11
_journal_name_full 'Acta Crystallographica Section E'
_journal_page_first o1942
_journal_page_last o1944
_journal_paper_doi 10.1107/S1600536804024419
_journal_volume 60
_journal_year 2004
_chemical_formula_iupac 'C9 H16 O4'
_chemical_formula_moiety 'C9 H16 O4'
_chemical_formula_sum 'C9 H16 O4'
_chemical_formula_weight 188.22
_chemical_melting_point 368
_chemical_name_systematic
;
4,8-anhydro-1,2,3,5-tetradeoxy-D-allo-non-1-enitol
;
_space_group_IT_number 145
_symmetry_cell_setting trigonal
_symmetry_space_group_name_Hall 'P 32'
_symmetry_space_group_name_H-M 'P 32'
_atom_sites_solution_hydrogens geom
_atom_sites_solution_primary direct
_atom_sites_solution_secondary difmap
_audit_creation_method SHELXL97
_cell_angle_alpha 90.00
_cell_angle_beta 90.00
_cell_angle_gamma 120.00
_cell_formula_units_Z 3
_cell_length_a 13.3072(14)
_cell_length_b 13.3072(14)
_cell_length_c 5.1172(11)
_cell_measurement_reflns_used 1272
_cell_measurement_temperature 193(2)
_cell_measurement_theta_max 25.78
_cell_measurement_theta_min 3.06
_cell_volume 784.8(2)
_computing_cell_refinement 'SAINT (Bruker, 1997)'
_computing_data_collection 'SMART (Bruker, 1997)'
_computing_data_reduction SAINT
_computing_molecular_graphics 'SHELXTL (Sheldrick, 1997a)'
_computing_publication_material SHELXTL
_computing_structure_refinement 'SHELXL97 (Sheldrick, 1997b)'
_computing_structure_solution 'SHELXS97 (Sheldrick, 1997b)'
_diffrn_ambient_temperature 193(2)
_diffrn_detector_area_resol_mean 8.192
_diffrn_measured_fraction_theta_full 0.994
_diffrn_measured_fraction_theta_max 0.994
_diffrn_measurement_device_type 'Bruker PLATFORM/SMART 1000 CCD area-detector'
_diffrn_measurement_method \w
_diffrn_radiation_monochromator graphite
_diffrn_radiation_source 'fine-focus sealed tube'
_diffrn_radiation_type MoK\a
_diffrn_radiation_wavelength 0.71073
_diffrn_reflns_av_R_equivalents 0.0786
_diffrn_reflns_av_sigmaI/netI 0.0886
_diffrn_reflns_limit_h_max 16
_diffrn_reflns_limit_h_min -16
_diffrn_reflns_limit_k_max 16
_diffrn_reflns_limit_k_min -14
_diffrn_reflns_limit_l_max 6
_diffrn_reflns_limit_l_min -5
_diffrn_reflns_number 4402
_diffrn_reflns_theta_full 26.41
_diffrn_reflns_theta_max 26.41
_diffrn_reflns_theta_min 1.77
_diffrn_standards_decay_% 0
_diffrn_standards_interval_time 0
_diffrn_standards_number 0
_exptl_absorpt_coefficient_mu 0.093
_exptl_absorpt_correction_T_max 0.9956
_exptl_absorpt_correction_T_min 0.9455
_exptl_absorpt_correction_type integration
_exptl_absorpt_process_details '(SHELXTL; Sheldrick, 1997a)'
_exptl_crystal_colour colourless
_exptl_crystal_density_diffrn 1.195
_exptl_crystal_density_meas ?
_exptl_crystal_density_method .
_exptl_crystal_description needle
_exptl_crystal_F_000 306
_exptl_crystal_size_max 1.25
_exptl_crystal_size_mid 0.06
_exptl_crystal_size_min 0.06
_refine_diff_density_max 0.335
_refine_diff_density_min -0.323
_refine_ls_extinction_method none
_refine_ls_goodness_of_fit_ref 1.143
_refine_ls_hydrogen_treatment constr
_refine_ls_matrix_type full
_refine_ls_number_parameters 121
_refine_ls_number_reflns 1068
_refine_ls_number_restraints 1
_refine_ls_restrained_S_all 1.142
_refine_ls_R_factor_all 0.1024
_refine_ls_R_factor_gt 0.0631
_refine_ls_shift/su_max 0.000
_refine_ls_shift/su_mean 0.000
_refine_ls_structure_factor_coef Fsqd
_refine_ls_weighting_details 'calc w = 1/[\s^2^(Fo^2^)+(0.0659P)^2^+0.4028P] where P=(Fo^2^+2Fc^2^)/3'
_refine_ls_weighting_scheme calc
_refine_ls_wR_factor_gt 0.1459
_refine_ls_wR_factor_ref 0.1788
_reflns_number_gt 797
_reflns_number_total 1068
_reflns_threshold_expression I>2\s(I)
_cod_data_source_file lh6269.cif
_cod_data_source_block I
_cod_depositor_comments
;
The following automatic conversions were performed:
'_symmetry_cell_setting' value 'Trigonal' changed to 'trigonal' according
to '/home/saulius/struct/CIF-dictionaries/cif_core.dic' dictionary named
'cif_core.dic' version 2.4.1 from 2010-06-29.

Automatic conversion script
Id: cif_fix_enum 1527 2010-12-29 10:47:43Z saulius 

The following automatic conversions were performed:

'_symmetry_cell_setting' value 'Trigonal' changed to 'trigonal'
according to /home/saulius/struct/CIF-dictionaries/cif_core.dic
dictionary named 'cif_core.dic' version 2.4.1 from 2010-06-29.

Automatic conversion script
Id: cif_fix_values 1715 2011-07-08 13:25:40Z adriana 
;
_cod_database_code 2204529
_cod_database_fobs_code 2204529

loop_
_symmetry_equiv_pos_as_xyz
'x, y, z'
'-y, x-y, z+2/3'
'-x+y, -x, z+1/3'

loop_
_atom_site_label
_atom_site_fract_x
_atom_site_fract_y
_atom_site_fract_z
_atom_site_U_iso_or_equiv
_atom_site_adp_type
_atom_site_calc_flag
_atom_site_refinement_flags
_atom_site_occupancy
_atom_site_type_symbol
O6 0.1319(4) 0.1165(5) 0.2846(10) 0.0576(13) Uani d . 1 O
H6O 0.1417 0.0870 0.1487 0.069 Uiso calc R 1 H
O7 0.1696(3) 0.0573(3) 0.8012(8) 0.0434(11) Uani d . 1 O
H7O 0.1109 -0.0008 0.7389 0.052 Uiso calc R 1 H
O8 0.3794(3) 0.2766(3) 0.8755(8) 0.0369(10) Uani d . 1 O
O9 0.5754(3) 0.2429(3) 0.7439(9) 0.0394(10) Uani d . 1 O
H9O 0.6355 0.2678 0.6520 0.047 Uiso calc R 1 H
C1 0.5098(9) 0.6303(7) 1.044(3) 0.109(4) Uani d . 1 C
H1A 0.4771 0.6701 0.9555 0.131 Uiso calc R 1 H
H1B 0.5788 0.6726 1.1430 0.131 Uiso calc R 1 H
C2 0.4589(7) 0.5154(6) 1.0274(18) 0.067(2) Uani d . 1 C
H2 0.4942 0.4787 1.1181 0.080 Uiso calc R 1 H
C3 0.3529(6) 0.4412(5) 0.8809(16) 0.0544(18) Uani d . 1 C
H3A 0.3352 0.4912 0.7696 0.065 Uiso calc R 1 H
H3B 0.2883 0.4012 1.0067 0.065 Uiso calc R 1 H
C4 0.3568(5) 0.3509(5) 0.7097(13) 0.0427(15) Uani d . 1 C
H4 0.4216 0.3905 0.5813 0.051 Uiso calc R 1 H
C5 0.2435(5) 0.2817(6) 0.5620(13) 0.0464(16) Uani d . 1 C
H5A 0.1778 0.2519 0.6864 0.056 Uiso calc R 1 H
H5B 0.2345 0.3329 0.4355 0.056 Uiso calc R 1 H
C6 0.2407(4) 0.1818(5) 0.4188(12) 0.0391(14) Uani d . 1 C
H6 0.3048 0.2131 0.2873 0.047 Uiso calc R 1 H
C7 0.2588(4) 0.1058(4) 0.6078(12) 0.0344(13) Uani d . 1 C
H7 0.2605 0.0417 0.5097 0.041 Uiso calc R 1 H
C8 0.3742(4) 0.1783(4) 0.7483(11) 0.0317(12) Uani d . 1 C
H8 0.3758 0.1279 0.8912 0.038 Uiso calc R 1 H
C9 0.4781(4) 0.2086(5) 0.5799(14) 0.0412(14) Uani d . 1 C
H9A 0.4641 0.1405 0.4743 0.049 Uiso calc R 1 H
H9B 0.4922 0.2726 0.4594 0.049 Uiso calc R 1 H

loop_
_atom_site_aniso_label
_atom_site_aniso_U_11
_atom_site_aniso_U_22
_atom_site_aniso_U_33
_atom_site_aniso_U_12
_atom_site_aniso_U_13
_atom_site_aniso_U_23
O6 0.037(2) 0.104(4) 0.040(3) 0.041(2) -0.005(2) -0.018(3)
O7 0.0290(18) 0.039(2) 0.038(3) -0.0014(15) 0.0032(17) -0.0040(18)
O8 0.0322(17) 0.0313(17) 0.039(3) 0.0095(15) 0.0044(17) -0.0039(17)
O9 0.0254(16) 0.043(2) 0.047(3) 0.0146(15) -0.0007(16) -0.0098(19)
C1 0.094(7) 0.055(5) 0.174(12) 0.033(5) -0.019(7) -0.032(6)
C2 0.065(4) 0.055(4) 0.085(7) 0.033(3) 0.009(4) -0.004(4)
C3 0.065(4) 0.042(3) 0.053(5) 0.025(3) 0.011(3) 0.002(3)
C4 0.050(3) 0.038(3) 0.042(4) 0.024(2) 0.015(3) 0.009(3)
C5 0.051(3) 0.059(3) 0.042(4) 0.037(3) 0.005(3) 0.007(3)
C6 0.030(2) 0.060(3) 0.030(4) 0.024(2) 0.005(2) 0.000(3)
C7 0.031(2) 0.031(2) 0.038(4) 0.012(2) 0.007(2) -0.008(2)
C8 0.028(2) 0.027(2) 0.034(4) 0.0086(19) 0.001(2) -0.002(2)
C9 0.030(2) 0.041(3) 0.050(4) 0.016(2) -0.003(3) -0.008(3)

loop_
_atom_type_symbol
_atom_type_description
_atom_type_scat_dispersion_real
_atom_type_scat_dispersion_imag
_atom_type_scat_source
C C 0.0033 0.0016 'International Tables Vol C Tables 4.2.6.8 and 6.1.1.4'
H H 0.0000 0.0000 'International Tables Vol C Tables 4.2.6.8 and 6.1.1.4'
O O 0.0106 0.0060 'International Tables Vol C Tables 4.2.6.8 and 6.1.1.4'

loop_
_geom_angle_atom_site_label_1
_geom_angle_atom_site_label_2
_geom_angle_atom_site_label_3
_geom_angle
_geom_angle_publ_flag
C6 O6 H6O 109.5 ?
C7 O7 H7O 109.5 ?
C8 O8 C4 115.3(4) yes
C9 O9 H9O 109.5 ?
C2 C1 H1A 120.0 ?
C2 C1 H1B 120.0 ?
H1A C1 H1B 120.0 ?
C1 C2 C3 125.0(9) yes
C1 C2 H2 117.5 ?
C3 C2 H2 117.5 ?
C2 C3 C4 115.5(6) yes
C2 C3 H3A 108.4 ?
C4 C3 H3A 108.4 ?
C2 C3 H3B 108.4 ?
C4 C3 H3B 108.4 ?
H3A C3 H3B 107.5 ?
O8 C4 C3 107.8(5) yes
O8 C4 C5 111.1(4) yes
C3 C4 C5 110.7(5) yes
O8 C4 H4 109.0 ?
C3 C4 H4 109.0 ?
C5 C4 H4 109.0 ?
C6 C5 C4 111.0(4) yes
C6 C5 H5A 109.4 ?
C4 C5 H5A 109.4 ?
C6 C5 H5B 109.4 ?
C4 C5 H5B 109.4 ?
H5A C5 H5B 108.0 ?
O6 C6 C5 109.9(4) yes
O6 C6 C7 110.6(5) yes
C5 C6 C7 109.9(5) yes
O6 C6 H6 108.8 ?
C5 C6 H6 108.8 ?
C7 C6 H6 108.8 ?
O7 C7 C6 112.0(4) yes
O7 C7 C8 107.8(5) yes
C6 C7 C8 109.1(4) yes
O7 C7 H7 109.3 ?
C6 C7 H7 109.3 ?
C8 C7 H7 109.3 ?
O8 C8 C9 113.5(4) yes
O8 C8 C7 111.5(4) yes
C9 C8 C7 113.6(4) yes
O8 C8 H8 105.9 ?
C9 C8 H8 105.9 ?
C7 C8 H8 105.9 ?
O9 C9 C8 108.5(5) yes
O9 C9 H9A 110.0 ?
C8 C9 H9A 110.0 ?
O9 C9 H9B 110.0 ?
C8 C9 H9B 110.0 ?
H9A C9 H9B 108.4 ?

loop_
_geom_bond_atom_site_label_1
_geom_bond_atom_site_label_2
_geom_bond_distance
_geom_bond_publ_flag
O6 C6 1.437(7) yes
O6 H6O 0.8400 ?
O7 C7 1.427(6) yes
O7 H7O 0.8400 ?
O8 C8 1.431(6) yes
O8 C4 1.444(7) yes
O9 C9 1.413(7) yes
O9 H9O 0.8400 ?
C1 C2 1.330(10) yes
C1 H1A 0.9500 ?
C1 H1B 0.9500 ?
C2 C3 1.461(11) yes
C2 H2 0.9500 ?
C3 C4 1.509(9) yes
C3 H3A 0.9900 ?
C3 H3B 0.9900 ?
C4 C5 1.518(9) yes
C4 H4 1.0000 ?
C5 C6 1.502(9) yes
C5 H5A 0.9900 ?
C5 H5B 0.9900 ?
C6 C7 1.503(8) yes
C6 H6 1.0000 ?
C7 C8 1.525(7) yes
C7 H7 1.0000 ?
C8 C9 1.503(8) yes
C8 H8 1.0000 ?
C9 H9A 0.9900 ?
C9 H9B 0.9900 ?

loop_
_geom_hbond_atom_site_label_D
_geom_hbond_atom_site_label_H
_geom_hbond_atom_site_label_A
_geom_hbond_site_symmetry_A
_geom_hbond_distance_DH
_geom_hbond_distance_HA
_geom_hbond_distance_DA
_geom_hbond_angle_DHA
O6 H6O O7 1_554 0.84 1.90 2.718(6) 165
O7 H7O O6 3 0.84 1.82 2.661(5) 177
O9 H9O O9 2_654 0.84 1.87 2.701(5) 170

loop_
_geom_torsion_atom_site_label_1
_geom_torsion_atom_site_label_2
_geom_torsion_atom_site_label_3
_geom_torsion_atom_site_label_4
_geom_torsion
C1 C2 C3 C4 133.0(10)
C8 O8 C4 C3 173.9(4)
C8 O8 C4 C5 52.4(6)
C2 C3 C4 O8 59.8(7)
C2 C3 C4 C5 -178.4(6)
O8 C4 C5 C6 -52.8(7)
C3 C4 C5 C6 -172.6(5)
C4 C5 C6 O6 179.0(5)
C4 C5 C6 C7 57.0(6)
O6 C6 C7 O7 -60.2(6)
C5 C6 C7 O7 61.4(6)
O6 C6 C7 C8 -179.4(4)
C5 C6 C7 C8 -57.9(5)
C4 O8 C8 C9 75.2(6)
C4 O8 C8 C7 -54.5(5)
O7 C7 C8 O8 -65.7(5)
C6 C7 C8 O8 56.1(5)
O7 C7 C8 C9 164.6(4)
C6 C7 C8 C9 -73.6(5)
O8 C8 C9 O9 69.1(6)
C7 C8 C9 O9 -162.2(4)

loop_
_cod_related_entry_id
_cod_related_entry_database
_cod_related_entry_code
1 ChemSpider 21173899
